data_4085289
loop_
_publ_author_name
'Kotyk, Christopher M.'
'MacDonald, Matthew R.'
'Ziller, Joseph W.'
'Evans, William J.'

_publ_section_title
;
 Reactivity of the Ln2+Complexes [K(2.2.2-cryptand)][(C5H4SiMe3)3Ln]:
 Reduction of Naphthalene and Biphenyl
;
_journal_issue 11
_journal_name_full Organometallics
_journal_page_first 2287
_journal_paper_doi 10.1021/om501063h
_journal_volume 34
_journal_year 2015
_chemical_formula_sum 'C44 H70 Dy K N2 O6 Si2'
_chemical_formula_weight 980.80
_chemical_name_systematic
; 
 ? 
;
_space_group_crystal_system triclinic
_space_group_IT_number 2
_space_group_name_Hall '-P 1'
_space_group_name_H-M_alt 'P -1'
_symmetry_space_group_name_Hall '-P 1'
_symmetry_space_group_name_H-M 'P -1'
_atom_sites_solution_hydrogens mixed
_atom_sites_solution_primary direct
_atom_sites_solution_secondary difmap
_audit_creation_method SHELXL-2013
_cell_angle_alpha 105.0546(8)
_cell_angle_beta 105.8184(9)
_cell_angle_gamma 94.8493(9)
_cell_formula_units_Z 2
_cell_length_a 13.4991(10)
_cell_length_b 13.8100(10)
_cell_length_c 14.0940(10)
_cell_measurement_reflns_used 9980
_cell_measurement_temperature 88(2)
_cell_measurement_theta_max 27.43
_cell_measurement_theta_min 2.29
_cell_volume 2406.8(3)
_computing_cell_refinement 'Bruker SAINT 7.68a, 2009'
_computing_data_collection 'Bruker APEX2 2013.6-2, 2013'
_computing_data_reduction 'Bruker SAINT 7.68a, 2009'
_computing_molecular_graphics 'Bruker SHELXTL'
_computing_publication_material 'Bruker SHELXTL'
_computing_structure_refinement 'SHELXL-2013 (Sheldrick, 2013)'
_computing_structure_solution 'Bruker SHELXTL 2013/1'
_diffrn_ambient_temperature 88(2)
_diffrn_measured_fraction_theta_full 0.992
_diffrn_measured_fraction_theta_max 0.987
_diffrn_measurement_device_type 'Bruker SMART APEX II CCD'
_diffrn_measurement_method '\f and \w scans'
_diffrn_radiation_type MoK\a
_diffrn_radiation_wavelength 0.71073
_diffrn_reflns_av_R_equivalents 0.0352
_diffrn_reflns_av_unetI/netI 0.0499
_diffrn_reflns_Laue_measured_fraction_full 0.992
_diffrn_reflns_Laue_measured_fraction_max 0.987
_diffrn_reflns_limit_h_max 16
_diffrn_reflns_limit_h_min -16
_diffrn_reflns_limit_k_max 17
_diffrn_reflns_limit_k_min -17
_diffrn_reflns_limit_l_max 17
_diffrn_reflns_limit_l_min -17
_diffrn_reflns_number 23046
_diffrn_reflns_point_group_measured_fraction_full 0.992
_diffrn_reflns_point_group_measured_fraction_max 0.987
_diffrn_reflns_theta_full 25.242
_diffrn_reflns_theta_max 26.372
_diffrn_reflns_theta_min 1.853
_diffrn_source 'normal-focus sealed tube'
_exptl_absorpt_coefficient_mu 1.733
_exptl_absorpt_correction_T_max 0.9422
_exptl_absorpt_correction_T_min 0.7178
_exptl_absorpt_correction_type numerical
_exptl_absorpt_process_details 'Bruker SADABS 2012/1'
_exptl_crystal_colour purple
_exptl_crystal_density_diffrn 1.353
_exptl_crystal_density_meas not_measured
_exptl_crystal_density_method not_measured
_exptl_crystal_description irregular
_exptl_crystal_F_000 1018
_exptl_crystal_size_max 0.263
_exptl_crystal_size_mid 0.152
_exptl_crystal_size_min 0.132
_refine_diff_density_max 2.566
_refine_diff_density_min -1.290
_refine_diff_density_rms 0.111
_refine_ls_extinction_method none
_refine_ls_goodness_of_fit_ref 1.047
_refine_ls_hydrogen_treatment mixed
_refine_ls_matrix_type full
_refine_ls_number_parameters 517
_refine_ls_number_reflns 9720
_refine_ls_number_restraints 0
_refine_ls_restrained_S_all 1.047
_refine_ls_R_factor_all 0.0499
_refine_ls_R_factor_gt 0.0357
_refine_ls_shift/su_max 0.001
_refine_ls_shift/su_mean 0.000
_refine_ls_structure_factor_coef Fsqd
_refine_ls_weighting_details 'w=1/[\s^2^(Fo^2^)+(0.0471P)^2^] where P=(Fo^2^+2Fc^2^)/3'
_refine_ls_weighting_scheme calc
_refine_ls_wR_factor_gt 0.0800
_refine_ls_wR_factor_ref 0.0856
_reflns_Friedel_coverage 0.000
_reflns_number_gt 8080
_reflns_number_total 9720
_reflns_threshold_expression 'I > 2\s(I)'
_cod_data_source_file om501063h_si_002.cif
_cod_data_source_block cmk10
_cod_depositor_comments 'Adding full bibliography for 4085286--4085294.cif.'
_cod_database_code 4085289
_shelx_space_group_comment
; 
The symmetry employed for this shelxl refinement is uniquely defined 
by the following loop, which should always be used as a source of 
symmetry information in preference to the above space-group names. 
They are only intended as comments. 
;
_shelx_estimated_absorpt_t_min 0.659
_shelx_estimated_absorpt_t_max 0.804
_shelxl_version_number 2013-3

loop_
_space_group_symop_operation_xyz
'x, y, z'
'-x, -y, -z'

loop_
_atom_site_label
_atom_site_type_symbol
_atom_site_fract_x
_atom_site_fract_y
_atom_site_fract_z
_atom_site_U_iso_or_equiv
_atom_site_adp_type
_atom_site_occupancy
_atom_site_site_symmetry_order
_atom_site_calc_flag
_atom_site_refinement_flags_posn
_atom_site_refinement_flags_adp
Dy1 Dy 0.17057(2) 0.29302(2) 0.33224(2) 0.01893(6) Uani 1 1 d . .
Si1 Si 0.21296(8) 0.01838(8) 0.39307(8) 0.0229(2) Uani 1 1 d . .
Si2 Si 0.25893(8) 0.59154(7) 0.38372(8) 0.0229(2) Uani 1 1 d . .
C1 C 0.1535(3) 0.2120(3) 0.4858(3) 0.0224(8) Uani 1 1 d . .
H1A H 0.0852 0.1831 0.4810 0.027 Uiso 1 1 calc R U
C2 C 0.2003(3) 0.3148(3) 0.5354(3) 0.0295(9) Uani 1 1 d . .
H2A H 0.1687 0.3673 0.5678 0.035 Uiso 1 1 calc R U
C3 C 0.3028(3) 0.3253(3) 0.5280(3) 0.0324(10) Uani 1 1 d . .
H3A H 0.3526 0.3861 0.5555 0.039 Uiso 1 1 calc R U
C4 C 0.3182(3) 0.2311(3) 0.4733(3) 0.0267(8) Uani 1 1 d . .
H4A H 0.3807 0.2174 0.4578 0.032 Uiso 1 1 calc R U
C5 C 0.2256(3) 0.1583(3) 0.4441(3) 0.0223(8) Uani 1 1 d . .
C6 C 0.1243(4) -0.0429(3) 0.4510(4) 0.0476(12) Uani 1 1 d . .
H6A H 0.1540 -0.0207 0.5264 0.071 Uiso 1 1 calc R U
H6B H 0.1174 -0.1170 0.4255 0.071 Uiso 1 1 calc R U
H6C H 0.0554 -0.0230 0.4315 0.071 Uiso 1 1 calc R U
C7 C 0.1592(3) -0.0356(3) 0.2500(3) 0.0340(10) Uani 1 1 d . .
H7A H 0.0877 -0.0222 0.2268 0.051 Uiso 1 1 calc R U
H7B H 0.1586 -0.1092 0.2305 0.051 Uiso 1 1 calc R U
H7C H 0.2029 -0.0038 0.2174 0.051 Uiso 1 1 calc R U
C8 C 0.3448(4) -0.0181(4) 0.4331(4) 0.0521(13) Uani 1 1 d . .
H8A H 0.3923 0.0161 0.4057 0.078 Uiso 1 1 calc R U
H8B H 0.3392 -0.0919 0.4059 0.078 Uiso 1 1 calc R U
H8C H 0.3721 0.0024 0.5086 0.078 Uiso 1 1 calc R U
C9 C 0.3549(3) 0.4070(3) 0.3520(3) 0.0210(8) Uani 1 1 d . .
H9A H 0.4063 0.4283 0.4179 0.025 Uiso 1 1 calc R U
C10 C 0.3449(3) 0.3154(3) 0.2745(3) 0.0232(8) Uani 1 1 d . .
H10A H 0.3869 0.2641 0.2794 0.028 Uiso 1 1 calc R U
C11 C 0.2611(3) 0.3140(3) 0.1886(3) 0.0219(8) Uani 1 1 d . .
H11A H 0.2366 0.2613 0.1250 0.026 Uiso 1 1 calc R U
C12 C 0.2201(3) 0.4035(3) 0.2129(3) 0.0202(7) Uani 1 1 d . .
H12A H 0.1638 0.4221 0.1678 0.024 Uiso 1 1 calc R U
C13 C 0.2763(3) 0.4624(3) 0.3164(3) 0.0201(7) Uani 1 1 d . .
C14 C 0.3905(3) 0.6735(3) 0.4493(4) 0.0392(11) Uani 1 1 d . .
H14A H 0.4322 0.6444 0.5002 0.059 Uiso 1 1 calc R U
H14B H 0.3820 0.7422 0.4841 0.059 Uiso 1 1 calc R U
H14C H 0.4260 0.6767 0.3978 0.059 Uiso 1 1 calc R U
C15 C 0.1785(3) 0.6464(3) 0.2865(3) 0.0368(10) Uani 1 1 d . .
H15A H 0.2142 0.6506 0.2354 0.055 Uiso 1 1 calc R U
H15B H 0.1691 0.7147 0.3214 0.055 Uiso 1 1 calc R U
H15C H 0.1102 0.6028 0.2519 0.055 Uiso 1 1 calc R U
C16 C 0.1958(4) 0.5933(3) 0.4866(3) 0.0399(11) Uani 1 1 d . .
H16A H 0.1244 0.5554 0.4553 0.060 Uiso 1 1 calc R U
H16B H 0.1940 0.6638 0.5227 0.060 Uiso 1 1 calc R U
H16C H 0.2360 0.5616 0.5359 0.060 Uiso 1 1 calc R U
C17 C -0.0040(3) 0.3551(3) 0.2948(3) 0.0256(8) Uani 1 1 d . .
H17 H -0.024(3) 0.409(3) 0.331(3) 0.038 Uiso 1 1 d . U
C18 C -0.0280(3) 0.2626(3) 0.3212(3) 0.0248(8) Uani 1 1 d . .
H18 H -0.0553 0.2647 0.3770 0.037 Uiso 1 1 calc R U
C19 C -0.0108(3) 0.1729(3) 0.2647(3) 0.0237(8) Uani 1 1 d . .
H19 H -0.0263 0.1117 0.2807 0.036 Uiso 1 1 calc R U
C20 C 0.0312(3) 0.1715(3) 0.1802(3) 0.0203(8) Uani 1 1 d . .
H20 H 0.030(3) 0.106(3) 0.134(3) 0.030 Uiso 1 1 d . U
C21 C -0.0023(3) 0.2461(3) 0.1251(3) 0.0212(8) Uani 1 1 d . .
C22 C -0.0152(3) 0.2317(3) 0.0212(3) 0.0246(8) Uani 1 1 d . .
H22A H -0.0060 0.1684 -0.0194 0.030 Uiso 1 1 calc R U
C23 C -0.0414(3) 0.3076(3) -0.0258(3) 0.0304(9) Uani 1 1 d . .
H23A H -0.0469 0.2970 -0.0965 0.036 Uiso 1 1 calc R U
C24 C -0.0592(3) 0.3979(3) 0.0314(3) 0.0305(9) Uani 1 1 d . .
H24A H -0.0775 0.4497 -0.0001 0.037 Uiso 1 1 calc R U
C25 C -0.0505(3) 0.4136(3) 0.1348(3) 0.0287(9) Uani 1 1 d . .
H25A H -0.0652 0.4755 0.1725 0.034 Uiso 1 1 calc R U
C26 C -0.0207(3) 0.3406(3) 0.1853(3) 0.0233(8) Uani 1 1 d . .
K1 K 0.44085(6) 0.24101(5) 1.00002(6) 0.01858(16) Uani 1 1 d . .
O1 O 0.52856(19) 0.44003(18) 1.1334(2) 0.0247(6) Uani 1 1 d . .
O2 O 0.32074(19) 0.38943(18) 1.0032(2) 0.0255(6) Uani 1 1 d . .
O3 O 0.61435(18) 0.20301(17) 0.92919(19) 0.0222(5) Uani 1 1 d . .
O4 O 0.42976(19) 0.21037(18) 0.78522(19) 0.0240(6) Uani 1 1 d . .
O5 O 0.47049(18) 0.13217(17) 1.14862(19) 0.0227(6) Uani 1 1 d . .
O6 O 0.29124(18) 0.06878(18) 0.97238(19) 0.0234(6) Uani 1 1 d . .
N1 N 0.6469(2) 0.2739(2) 1.1575(2) 0.0228(7) Uani 1 1 d . .
N2 N 0.2343(2) 0.2002(2) 0.8383(2) 0.0252(7) Uani 1 1 d . .
C27 C 0.6887(3) 0.3838(3) 1.2000(3) 0.0274(9) Uani 1 1 d . .
H27A H 0.7152 0.4065 1.1490 0.033 Uiso 1 1 calc R U
H27B H 0.7483 0.3953 1.2631 0.033 Uiso 1 1 calc R U
C28 C 0.6089(3) 0.4475(3) 1.2261(3) 0.0280(9) Uani 1 1 d . .
H28A H 0.5787 0.4231 1.2739 0.034 Uiso 1 1 calc R U
H28B H 0.6427 0.5193 1.2604 0.034 Uiso 1 1 calc R U
C29 C 0.4493(3) 0.4966(3) 1.1558(3) 0.0280(9) Uani 1 1 d . .
H29A H 0.4809 0.5682 1.1946 0.034 Uiso 1 1 calc R U
H29B H 0.4161 0.4676 1.1992 0.034 Uiso 1 1 calc R U
C30 C 0.3687(3) 0.4921(3) 1.0570(3) 0.0282(9) Uani 1 1 d . .
H30A H 0.3152 0.5333 1.0720 0.034 Uiso 1 1 calc R U
H30B H 0.4021 0.5208 1.0135 0.034 Uiso 1 1 calc R U
C31 C 0.2294(3) 0.3823(3) 0.9207(3) 0.0325(9) Uani 1 1 d . .
H31A H 0.2488 0.4039 0.8656 0.039 Uiso 1 1 calc R U
H31B H 0.1832 0.4277 0.9458 0.039 Uiso 1 1 calc R U
C32 C 0.1727(3) 0.2737(3) 0.8782(3) 0.0305(9) Uani 1 1 d . .
H32A H 0.1513 0.2543 0.9335 0.037 Uiso 1 1 calc R U
H32B H 0.1084 0.2700 0.8220 0.037 Uiso 1 1 calc R U
C33 C 0.7157(3) 0.2199(3) 1.1041(3) 0.0264(8) Uani 1 1 d . .
H33A H 0.6942 0.1458 1.0891 0.032 Uiso 1 1 calc R U
H33B H 0.7881 0.2385 1.1514 0.032 Uiso 1 1 calc R U
C34 C 0.7150(3) 0.2420(3) 1.0050(3) 0.0260(8) Uani 1 1 d . .
H34A H 0.7314 0.3164 1.0177 0.031 Uiso 1 1 calc R U
H34B H 0.7691 0.2102 0.9789 0.031 Uiso 1 1 calc R U
C35 C 0.6142(3) 0.2192(3) 0.8337(3) 0.0254(8) Uani 1 1 d . .
H35A H 0.6719 0.1904 0.8118 0.030 Uiso 1 1 calc R U
H35B H 0.6253 0.2930 0.8419 0.030 Uiso 1 1 calc R U
C36 C 0.5118(3) 0.1693(3) 0.7528(3) 0.0255(8) Uani 1 1 d . .
H36A H 0.5115 0.1814 0.6865 0.031 Uiso 1 1 calc R U
H36B H 0.5020 0.0950 0.7423 0.031 Uiso 1 1 calc R U
C37 C 0.3314(3) 0.1637(3) 0.7091(3) 0.0312(9) Uani 1 1 d . .
H37A H 0.3188 0.0901 0.7018 0.037 Uiso 1 1 calc R U
H37B H 0.3320 0.1718 0.6415 0.037 Uiso 1 1 calc R U
C38 C 0.2466(3) 0.2129(3) 0.7415(3) 0.0306(9) Uani 1 1 d . .
H38A H 0.2612 0.2865 0.7494 0.037 Uiso 1 1 calc R U
H38B H 0.1797 0.1841 0.6859 0.037 Uiso 1 1 calc R U
C39 C 0.6393(3) 0.2326(3) 1.2419(3) 0.0289(9) Uani 1 1 d . .
H39A H 0.6088 0.2797 1.2876 0.035 Uiso 1 1 calc R U
H39B H 0.7106 0.2296 1.2833 0.035 Uiso 1 1 calc R U
C40 C 0.5742(3) 0.1279(3) 1.2063(3) 0.0272(9) Uani 1 1 d . .
H40A H 0.6051 0.0790 1.1626 0.033 Uiso 1 1 calc R U
H40B H 0.5727 0.1045 1.2667 0.033 Uiso 1 1 calc R U
C41 C 0.4055(3) 0.0359(3) 1.1182(3) 0.0258(8) Uani 1 1 d . .
H41A H 0.4077 0.0132 1.1797 0.031 Uiso 1 1 calc R U
H41B H 0.4314 -0.0149 1.0712 0.031 Uiso 1 1 calc R U
C42 C 0.2958(3) 0.0433(3) 1.0647(3) 0.0249(8) Uani 1 1 d . .
H42A H 0.2499 -0.0226 1.0482 0.030 Uiso 1 1 calc R U
H42B H 0.2707 0.0960 1.1107 0.030 Uiso 1 1 calc R U
C43 C 0.1858(3) 0.0666(3) 0.9158(3) 0.0292(9) Uani 1 1 d . .
H43A H 0.1536 0.1144 0.9590 0.035 Uiso 1 1 calc R U
H43B H 0.1456 -0.0026 0.8971 0.035 Uiso 1 1 calc R U
C44 C 0.1822(3) 0.0959(3) 0.8197(3) 0.0305(9) Uani 1 1 d . .
H44A H 0.2152 0.0478 0.7778 0.037 Uiso 1 1 calc R U
H44B H 0.1082 0.0887 0.7787 0.037 Uiso 1 1 calc R U

loop_
_atom_site_aniso_label
_atom_site_aniso_U_11
_atom_site_aniso_U_22
_atom_site_aniso_U_33
_atom_site_aniso_U_23
_atom_site_aniso_U_13
_atom_site_aniso_U_12
Dy1 0.01810(9) 0.01368(9) 0.02177(10) 0.00720(6) 0.00000(6) -0.00041(6)
Si1 0.0243(5) 0.0203(5) 0.0241(5) 0.0092(4) 0.0045(4) 0.0055(4)
Si2 0.0201(5) 0.0141(5) 0.0295(6) 0.0060(4) 0.0005(4) 0.0013(4)
C1 0.0253(19) 0.0221(18) 0.0187(19) 0.0099(15) 0.0020(15) 0.0010(15)
C2 0.048(3) 0.0189(18) 0.019(2) 0.0046(15) 0.0062(18) 0.0054(17)
C3 0.039(2) 0.026(2) 0.024(2) 0.0103(17) -0.0026(18) -0.0093(17)
C4 0.024(2) 0.026(2) 0.025(2) 0.0125(17) -0.0024(16) -0.0029(16)
C5 0.0210(18) 0.0216(18) 0.0219(19) 0.0102(15) 0.0003(15) -0.0001(15)
C6 0.073(3) 0.023(2) 0.055(3) 0.012(2) 0.035(3) 0.001(2)
C7 0.043(2) 0.026(2) 0.031(2) 0.0089(18) 0.0059(19) 0.0083(18)
C8 0.043(3) 0.043(3) 0.053(3) 0.000(2) -0.004(2) 0.022(2)
C9 0.0151(17) 0.0201(18) 0.027(2) 0.0116(15) 0.0006(15) 0.0008(14)
C10 0.0200(18) 0.0170(17) 0.034(2) 0.0110(16) 0.0061(16) 0.0052(14)
C11 0.0257(19) 0.0175(17) 0.0230(19) 0.0074(15) 0.0078(15) 0.0008(15)
C12 0.0178(18) 0.0184(17) 0.025(2) 0.0117(15) 0.0028(15) 0.0034(14)
C13 0.0164(17) 0.0167(17) 0.027(2) 0.0079(15) 0.0042(15) 0.0025(14)
C14 0.027(2) 0.020(2) 0.056(3) 0.005(2) -0.002(2) -0.0009(17)
C15 0.040(2) 0.022(2) 0.040(3) 0.0072(18) -0.001(2) 0.0117(18)
C16 0.045(3) 0.028(2) 0.038(3) -0.0027(19) 0.012(2) -0.0031(19)
C17 0.0185(19) 0.0195(18) 0.034(2) 0.0044(16) 0.0039(16) 0.0022(15)
C18 0.0147(18) 0.027(2) 0.025(2) 0.0056(16) -0.0021(15) -0.0013(15)
C19 0.0165(18) 0.0232(19) 0.027(2) 0.0117(16) -0.0020(15) -0.0037(15)
C20 0.0172(18) 0.0152(17) 0.024(2) 0.0053(15) 0.0000(15) 0.0007(14)
C21 0.0125(17) 0.0213(18) 0.028(2) 0.0114(16) -0.0010(14) 0.0006(14)
C22 0.0147(17) 0.029(2) 0.032(2) 0.0141(17) 0.0047(15) 0.0068(15)
C23 0.0178(19) 0.044(2) 0.037(2) 0.026(2) 0.0061(17) 0.0081(17)
C24 0.0151(18) 0.033(2) 0.053(3) 0.030(2) 0.0088(17) 0.0080(16)
C25 0.0123(18) 0.0203(19) 0.052(3) 0.0151(18) 0.0038(17) 0.0020(14)
C26 0.0124(17) 0.0182(18) 0.035(2) 0.0085(16) 0.0007(15) -0.0003(14)
K1 0.0179(4) 0.0133(3) 0.0232(4) 0.0079(3) 0.0019(3) 0.0022(3)
O1 0.0268(14) 0.0145(12) 0.0316(15) 0.0051(11) 0.0087(11) 0.0039(10)
O2 0.0276(14) 0.0171(12) 0.0340(15) 0.0112(11) 0.0073(12) 0.0104(11)
O3 0.0192(13) 0.0182(12) 0.0276(14) 0.0070(11) 0.0049(11) 0.0007(10)
O4 0.0246(14) 0.0236(13) 0.0237(14) 0.0077(11) 0.0053(11) 0.0077(11)
O5 0.0220(13) 0.0155(12) 0.0264(14) 0.0102(11) -0.0026(11) 0.0010(10)
O6 0.0181(13) 0.0197(13) 0.0285(14) 0.0095(11) -0.0003(11) -0.0008(10)
N1 0.0199(16) 0.0148(14) 0.0272(17) 0.0057(13) -0.0014(13) -0.0011(12)
N2 0.0222(16) 0.0250(16) 0.0286(18) 0.0119(14) 0.0040(13) 0.0052(13)
C27 0.025(2) 0.0182(18) 0.029(2) 0.0023(16) -0.0016(16) -0.0048(15)
C28 0.031(2) 0.0187(18) 0.029(2) 0.0015(16) 0.0066(17) -0.0030(16)
C29 0.034(2) 0.0119(17) 0.043(2) 0.0066(16) 0.0198(19) 0.0048(15)
C30 0.029(2) 0.0154(18) 0.045(2) 0.0120(17) 0.0136(18) 0.0083(15)
C31 0.032(2) 0.037(2) 0.037(2) 0.0216(19) 0.0086(18) 0.0204(18)
C32 0.022(2) 0.036(2) 0.037(2) 0.0176(19) 0.0055(17) 0.0104(17)
C33 0.0175(18) 0.0206(19) 0.033(2) 0.0045(16) -0.0024(16) 0.0033(15)
C34 0.0177(18) 0.0187(18) 0.037(2) 0.0049(16) 0.0056(16) 0.0006(15)
C35 0.026(2) 0.0181(18) 0.037(2) 0.0098(16) 0.0145(17) 0.0057(15)
C36 0.032(2) 0.0220(19) 0.029(2) 0.0134(16) 0.0111(17) 0.0093(16)
C37 0.031(2) 0.039(2) 0.021(2) 0.0111(18) 0.0004(17) 0.0050(18)
C38 0.027(2) 0.039(2) 0.026(2) 0.0160(18) 0.0018(17) 0.0082(18)
C39 0.028(2) 0.026(2) 0.027(2) 0.0089(17) -0.0026(16) 0.0025(16)
C40 0.024(2) 0.0233(19) 0.033(2) 0.0165(17) -0.0007(17) 0.0032(16)
C41 0.030(2) 0.0129(17) 0.034(2) 0.0137(16) 0.0037(17) 0.0016(15)
C42 0.029(2) 0.0132(17) 0.033(2) 0.0107(16) 0.0073(17) -0.0006(15)
C43 0.0174(19) 0.030(2) 0.034(2) 0.0120(18) -0.0012(16) -0.0058(16)
C44 0.022(2) 0.031(2) 0.029(2) 0.0084(18) -0.0046(16) -0.0024(16)

loop_
_atom_type_symbol
_atom_type_description
_atom_type_scat_dispersion_real
_atom_type_scat_dispersion_imag
_atom_type_scat_source
C C 0.0033 0.0016 'International Tables Vol C Tables 4.2.6.8 and 6.1.1.4'
H H 0.0000 0.0000 'International Tables Vol C Tables 4.2.6.8 and 6.1.1.4'
N N 0.0061 0.0033 'International Tables Vol C Tables 4.2.6.8 and 6.1.1.4'
O O 0.0106 0.0060 'International Tables Vol C Tables 4.2.6.8 and 6.1.1.4'
Si Si 0.0817 0.0704 'International Tables Vol C Tables 4.2.6.8 and 6.1.1.4'
K K 0.2009 0.2494 'International Tables Vol C Tables 4.2.6.8 and 6.1.1.4'
Dy Dy -0.1892 4.4098 'International Tables Vol C Tables 4.2.6.8 and 6.1.1.4'

loop_
_geom_angle_atom_site_label_1
_geom_angle_atom_site_label_2
_geom_angle_atom_site_label_3
_geom_angle
Cnt1 Dy1 C17 119.9
Cnt1 Dy1 C18 97.0
Cnt1 Dy1 C19 97.5
Cnt1 Dy1 C20 121.0
Cnt1 Dy1 C17 110.7
Cnt1 Dy1 C18 141.8
Cnt1 Dy1 C19 140.5
Cnt1 Dy1 C20 108.8
Cnt1 Dy1 Cnt2 118.7
C20 Dy1 C17 66.77(12)
C20 Dy1 C19 32.66(12)
C17 Dy1 C19 56.11(11)
C20 Dy1 C18 56.22(12)
C17 Dy1 C18 32.60(11)
C19 Dy1 C18 30.06(11)
C20 Dy1 C11 83.87(11)
C17 Dy1 C11 108.94(12)
C19 Dy1 C11 116.46(11)
C18 Dy1 C11 130.47(11)
C20 Dy1 C10 107.44(11)
C17 Dy1 C10 135.55(12)
C19 Dy1 C10 138.40(11)
C18 Dy1 C10 160.51(12)
C11 Dy1 C10 30.22(11)
C20 Dy1 C2 127.62(12)
C17 Dy1 C2 97.21(13)
C19 Dy1 C2 96.16(12)
C18 Dy1 C2 83.01(12)
C11 Dy1 C2 145.84(12)
C10 Dy1 C2 116.47(12)
C20 Dy1 C12 91.96(11)
C17 Dy1 C12 86.06(11)
C19 Dy1 C12 119.03(11)
C18 Dy1 C12 115.91(11)
C11 Dy1 C12 29.87(10)
C10 Dy1 C12 49.53(10)
C2 Dy1 C12 138.28(11)
C20 Dy1 C13 121.94(11)
C17 Dy1 C13 93.67(11)
C19 Dy1 C13 143.86(11)
C18 Dy1 C13 126.03(11)
C11 Dy1 C13 50.21(11)
C10 Dy1 C13 50.19(10)
C2 Dy1 C13 108.03(11)
C12 Dy1 C13 30.44(10)
C20 Dy1 C1 100.37(11)
C17 Dy1 C1 98.63(12)
C19 Dy1 C1 72.64(11)
C18 Dy1 C1 71.78(11)
C11 Dy1 C1 151.31(11)
C10 Dy1 C1 125.18(11)
C2 Dy1 C1 30.06(10)
C12 Dy1 C1 167.67(10)
C13 Dy1 C1 137.34(11)
C20 Dy1 C9 133.28(11)
C17 Dy1 C9 123.49(11)
C19 Dy1 C9 165.87(11)
C18 Dy1 C9 155.00(11)
C11 Dy1 C9 49.43(11)
C10 Dy1 C9 29.97(11)
C2 Dy1 C9 97.84(12)
C12 Dy1 C9 49.20(10)
C13 Dy1 C9 30.09(10)
C1 Dy1 C9 119.83(11)
C20 Dy1 C3 146.75(11)
C17 Dy1 C3 123.42(13)
C19 Dy1 C3 121.75(11)
C18 Dy1 C3 113.02(12)
C11 Dy1 C3 116.24(12)
C10 Dy1 C3 86.47(12)
C2 Dy1 C3 30.03(12)
C12 Dy1 C3 118.91(11)
C13 Dy1 C3 90.36(11)
C1 Dy1 C3 49.15(11)
C9 Dy1 C3 71.25(11)
C20 Dy1 C5 97.85(11)
C17 Dy1 C5 125.64(12)
C19 Dy1 C5 82.45(11)
C18 Dy1 C5 94.50(11)
C11 Dy1 C5 121.28(11)
C10 Dy1 C5 98.65(11)
C2 Dy1 C5 50.07(11)
C12 Dy1 C5 148.15(11)
C13 Dy1 C5 133.68(10)
C1 Dy1 C5 30.21(11)
C9 Dy1 C5 105.23(10)
C3 Dy1 C5 49.46(11)
C20 Dy1 C4 123.51(11)
C17 Dy1 C4 145.32(13)
C19 Dy1 C4 112.33(11)
C18 Dy1 C4 120.45(11)
C11 Dy1 C4 105.24(11)
C10 Dy1 C4 76.50(11)
C2 Dy1 C4 49.08(12)
C12 Dy1 C4 123.36(11)
C13 Dy1 C4 103.81(10)
C1 Dy1 C4 48.86(11)
C9 Dy1 C4 76.02(10)
C3 Dy1 C4 29.28(12)
C5 Dy1 C4 29.88(10)
C5 Si1 C7 115.69(17)
C5 Si1 C8 108.71(19)
C7 Si1 C8 107.3(2)
C5 Si1 C6 108.39(18)
C7 Si1 C6 107.5(2)
C8 Si1 C6 109.1(3)
C13 Si2 C16 113.50(18)
C13 Si2 C15 108.92(17)
C16 Si2 C15 109.3(2)
C13 Si2 C14 108.88(18)
C16 Si2 C14 106.4(2)
C15 Si2 C14 109.8(2)
C2 C1 C5 109.0(3)
C2 C1 Dy1 74.1(2)
C5 C1 Dy1 75.9(2)
C1 C2 C3 107.4(3)
C1 C2 Dy1 75.8(2)
C3 C2 Dy1 76.3(2)
C4 C3 C2 108.4(3)
C4 C3 Dy1 76.3(2)
C2 C3 Dy1 73.7(2)
C3 C4 C5 109.6(4)
C3 C4 Dy1 74.4(2)
C5 C4 Dy1 74.7(2)
C4 C5 C1 105.6(3)
C4 C5 Si1 126.5(3)
C1 C5 Si1 126.2(3)
C4 C5 Dy1 75.4(2)
C1 C5 Dy1 73.92(19)
Si1 C5 Dy1 127.15(17)
C10 C9 C13 109.4(3)
C10 C9 Dy1 74.1(2)
C13 C9 Dy1 74.69(19)
C9 C10 C11 107.4(3)
C9 C10 Dy1 76.0(2)
C11 C10 Dy1 74.3(2)
C12 C11 C10 108.3(3)
C12 C11 Dy1 75.8(2)
C10 C11 Dy1 75.4(2)
C11 C12 C13 109.1(3)
C11 C12 Dy1 74.3(2)
C13 C12 Dy1 75.25(19)
C9 C13 C12 105.7(3)
C9 C13 Si2 127.4(3)
C12 C13 Si2 126.6(3)
C9 C13 Dy1 75.22(19)
C12 C13 Dy1 74.31(19)
Si2 C13 Dy1 120.88(16)
C26 C17 C18 114.6(3)
C26 C17 Dy1 96.9(2)
C18 C17 Dy1 77.1(2)
C19 C18 C17 119.1(4)
C19 C18 Dy1 74.5(2)
C17 C18 Dy1 70.3(2)
C18 C19 C20 119.5(3)
C18 C19 Dy1 75.4(2)
C20 C19 Dy1 69.75(19)
C19 C20 C21 114.5(3)
C19 C20 Dy1 77.6(2)
C21 C20 Dy1 97.0(2)
C22 C21 C26 118.8(3)
C22 C21 C20 124.4(3)
C26 C21 C20 116.8(3)
C21 C22 C23 121.9(4)
C24 C23 C22 119.4(4)
C23 C24 C25 120.2(3)
C24 C25 C26 121.9(4)
C25 C26 C21 117.7(4)
C25 C26 C17 124.4(4)
C21 C26 C17 117.9(3)
O2 K1 O3 133.98(8)
O2 K1 O1 60.86(8)
O3 K1 O1 96.78(7)
O2 K1 O5 121.94(8)
O3 K1 O5 99.92(7)
O1 K1 O5 99.33(7)
O2 K1 O6 101.19(8)
O3 K1 O6 117.16(7)
O1 K1 O6 141.64(8)
O5 K1 O6 59.60(7)
O2 K1 O4 93.71(7)
O3 K1 O4 58.05(7)
O1 K1 O4 115.37(7)
O5 K1 O4 139.74(7)
O6 K1 O4 98.38(7)
O2 K1 N1 120.96(8)
O3 K1 N1 62.55(8)
O1 K1 N1 60.98(8)
O5 K1 N1 60.01(8)
O6 K1 N1 118.14(8)
O4 K1 N1 119.51(8)
O2 K1 N2 61.09(8)
O3 K1 N2 116.33(8)
O1 K1 N2 121.06(8)
O5 K1 N2 119.08(8)
O6 K1 N2 60.57(8)
O4 K1 N2 59.78(8)
N1 K1 N2 177.95(9)
C28 O1 C29 110.5(3)
C28 O1 K1 116.44(19)
C29 O1 K1 111.4(2)
C31 O2 C30 112.1(3)
C31 O2 K1 122.3(2)
C30 O2 K1 119.1(2)
C35 O3 C34 110.7(3)
C35 O3 K1 118.46(19)
C34 O3 K1 115.7(2)
C36 O4 C37 110.0(3)
C36 O4 K1 117.3(2)
C37 O4 K1 117.2(2)
C41 O5 C40 110.5(3)
C41 O5 K1 116.19(19)
C40 O5 K1 119.4(2)
C42 O6 C43 110.3(3)
C42 O6 K1 113.99(19)
C43 O6 K1 117.6(2)
C39 N1 C27 109.3(3)
C39 N1 C33 109.6(3)
C27 N1 C33 110.5(3)
C39 N1 K1 111.3(2)
C27 N1 K1 109.6(2)
C33 N1 K1 106.4(2)
C32 N2 C38 109.9(3)
C32 N2 C44 110.0(3)
C38 N2 C44 109.7(3)
C32 N2 K1 106.8(2)
C38 N2 K1 110.9(2)
C44 N2 K1 109.6(2)
N1 C27 C28 113.3(3)
O1 C28 C27 109.1(3)
O1 C29 C30 109.5(3)
O2 C30 C29 109.7(3)
O2 C31 C32 109.4(3)
N2 C32 C31 114.1(3)
N1 C33 C34 114.8(3)
O3 C34 C33 110.2(3)
O3 C35 C36 110.0(3)
O4 C36 C35 109.2(3)
O4 C37 C38 109.2(3)
N2 C38 C37 114.6(3)
N1 C39 C40 114.1(3)
O5 C40 C39 109.0(3)
O5 C41 C42 110.0(3)
O6 C42 C41 109.7(3)
O6 C43 C44 109.8(3)
N2 C44 C43 114.5(3)

loop_
_geom_bond_atom_site_label_1
_geom_bond_atom_site_label_2
_geom_bond_distance
Dy1 Cnt1 2.466
Dy1 Cnt2 2.437
Dy1 C20 2.519(3)
Dy1 C17 2.543(4)
Dy1 C19 2.623(3)
Dy1 C18 2.633(4)
Dy1 C11 2.696(4)
Dy1 C10 2.710(4)
Dy1 C2 2.713(4)
Dy1 C12 2.716(3)
Dy1 C13 2.728(3)
Dy1 C1 2.735(3)
Dy1 C9 2.735(3)
Dy1 C3 2.745(4)
Dy1 C5 2.760(3)
Dy1 C4 2.769(4)
Si1 C5 1.854(4)
Si1 C7 1.865(4)
Si1 C8 1.869(4)
Si1 C6 1.881(4)
Si2 C13 1.857(4)
Si2 C16 1.868(5)
Si2 C15 1.870(4)
Si2 C14 1.873(4)
C1 C2 1.413(5)
C1 C5 1.432(5)
C2 C3 1.414(6)
C3 C4 1.394(6)
C4 C5 1.425(5)
C9 C10 1.408(5)
C9 C13 1.418(5)
C10 C11 1.409(5)
C11 C12 1.395(5)
C12 C13 1.429(5)
C17 C26 1.453(6)
C17 C18 1.456(5)
C18 C19 1.363(5)
C19 C20 1.449(5)
C20 C21 1.474(5)
C21 C22 1.386(5)
C21 C26 1.442(5)
C22 C23 1.400(5)
C23 C24 1.377(6)
C24 C25 1.387(6)
C25 C26 1.404(5)
K1 O2 2.718(2)
K1 O3 2.823(2)
K1 O1 2.836(3)
K1 O5 2.843(2)
K1 O6 2.857(2)
K1 O4 2.906(3)
K1 N1 2.961(3)
K1 N2 2.982(3)
O1 C28 1.426(5)
O1 C29 1.433(4)
O2 C31 1.421(4)
O2 C30 1.423(4)
O3 C35 1.420(4)
O3 C34 1.436(4)
O4 C36 1.416(4)
O4 C37 1.431(4)
O5 C41 1.422(4)
O5 C40 1.429(4)
O6 C42 1.421(4)
O6 C43 1.422(4)
N1 C39 1.469(5)
N1 C27 1.476(4)
N1 C33 1.480(5)
N2 C32 1.463(5)
N2 C38 1.470(5)
N2 C44 1.473(5)
C27 C28 1.509(5)
C29 C30 1.499(6)
C31 C32 1.510(6)
C33 C34 1.503(5)
C35 C36 1.501(5)
C37 C38 1.496(5)
C39 C40 1.511(5)
C41 C42 1.493(5)
C43 C44 1.501(5)
